data_7247663
loop_
_publ_author_name
'George, Tanner'
'Brosseau, Christa L.'
'Masuda, Jason D.'

_publ_section_title
;
 Electrochemical and X-ray structural evidence of multiple molybdenum
 precursor candidates from a reported non-aqueous electrodeposition of
 molybdenum disulfide
;
_journal_issue 46
_journal_name_full 'RSC Advances'
_journal_page_first 32199
_journal_page_last 32216
_journal_paper_doi 10.1039/D3RA04605B
_journal_volume 13
_journal_year 2023
_chemical_formula_moiety 'C4 H10 Mo O6'
_chemical_formula_sum 'C4 H10 Mo O6'
_chemical_formula_weight 250.06
_space_group_crystal_system tetragonal
_space_group_IT_number 76
_space_group_name_Hall 'P 4w'
_space_group_name_H-M_alt 'P 41'
_atom_sites_solution_hydrogens mixed
_atom_sites_solution_primary dual
_audit_creation_date 2023-09-10
_audit_creation_method
;
Olex2 1.5
(compiled 2023.08.24 svn.re1ec1418 for OlexSys, GUI svn.r6817)
;
_audit_update_record
;
2023-10-01 deposited with the CCDC.	2023-10-06 downloaded from the CCDC.
;
_cell_angle_alpha 90
_cell_angle_beta 90
_cell_angle_gamma 90
_cell_formula_units_Z 8
_cell_length_a 9.46450(10)
_cell_length_b 9.46450(10)
_cell_length_c 17.3160(4)
_cell_measurement_reflns_used 9030
_cell_measurement_temperature 100.0
_cell_measurement_theta_max 52.15
_cell_measurement_theta_min 2.45
_cell_volume 1551.11(4)
_computing_cell_refinement 'SAINT V8.40B (Bruker AXS Inc., 2016)'
_computing_data_collection 'APEX4 (Bruker AXS Inc., 2021)'
_computing_data_reduction 'SAINT V8.40B (Bruker AXS Inc., 2016)'
_computing_molecular_graphics 'Olex2 1.5 (Dolomanov et al., 2009)'
_computing_publication_material 'Olex2 1.5 (Dolomanov et al., 2009)'
_computing_structure_refinement 'SHELXL 2018/3 (Sheldrick, 2015)'
_computing_structure_solution 'SHELXT 2018/2 (Sheldrick, 2018)'
_diffrn_ambient_temperature 100.00
_diffrn_detector '100 \\times 140 mm^2^ CMOS sensor'
_diffrn_detector_area_resol_mean 7.3910
_diffrn_detector_type 'Bruker PHOTON III'
_diffrn_measured_fraction_theta_full 0.993
_diffrn_measured_fraction_theta_max 0.998
_diffrn_measurement_device '\k--geometry diffractometer'
_diffrn_measurement_device_type 'Bruker D8 VENTURE'
_diffrn_measurement_method '\f and \w scans'
_diffrn_radiation_monochromator 'multilayer mirror'
_diffrn_radiation_type MoK\a
_diffrn_radiation_wavelength 0.71073
_diffrn_reflns_av_R_equivalents 0.0334
_diffrn_reflns_av_unetI/netI 0.0174
_diffrn_reflns_Laue_measured_fraction_full 0.993
_diffrn_reflns_Laue_measured_fraction_max 0.998
_diffrn_reflns_limit_h_max 17
_diffrn_reflns_limit_h_min -18
_diffrn_reflns_limit_k_max 18
_diffrn_reflns_limit_k_min -15
_diffrn_reflns_limit_l_max 34
_diffrn_reflns_limit_l_min -34
_diffrn_reflns_number 110585
_diffrn_reflns_point_group_measured_fraction_full 0.992
_diffrn_reflns_point_group_measured_fraction_max 0.998
_diffrn_reflns_theta_full 25.242
_diffrn_reflns_theta_max 44.998
_diffrn_reflns_theta_min 2.152
_diffrn_source 'microfocus sealed tube'
_diffrn_source_type 'Incoatec I\mS 3.0'
_exptl_absorpt_coefficient_mu 1.675
_exptl_absorpt_correction_T_max 0.7503
_exptl_absorpt_correction_T_min 0.6410
_exptl_absorpt_correction_type multi-scan
_exptl_absorpt_process_details
;
SADABS-2016/2 (Bruker,2016/2) was used for absorption correction.
wR2(int) was 0.0996 before and 0.0613 after correction.
The Ratio of minimum to maximum transmission is 0.8543.
The \l/2 correction factor is Not present.
;
_exptl_crystal_colour colourless
_exptl_crystal_colour_primary colourless
_exptl_crystal_density_diffrn 2.142
_exptl_crystal_description prism
_exptl_crystal_F_000 992
_exptl_crystal_size_max 0.34
_exptl_crystal_size_mid 0.265
_exptl_crystal_size_min 0.225
_refine_diff_density_max 1.026
_refine_diff_density_min -1.376
_refine_diff_density_rms 0.099
_refine_ls_abs_structure_details
;
 Refined as an inversion twin.
;
_refine_ls_abs_structure_Flack 0.03(2)
_refine_ls_extinction_coef 0.0023(4)
_refine_ls_extinction_expression Fc^*^=kFc[1+0.001xFc^2^\l^3^/sin(2\q)]^-1/4^
_refine_ls_extinction_method 'SHELXL-2018/3 (Sheldrick 2018)'
_refine_ls_goodness_of_fit_ref 1.101
_refine_ls_hydrogen_treatment mixed
_refine_ls_matrix_type full
_refine_ls_number_parameters 214
_refine_ls_number_reflns 12760
_refine_ls_number_restraints 4
_refine_ls_restrained_S_all 1.101
_refine_ls_R_factor_all 0.0223
_refine_ls_R_factor_gt 0.0208
_refine_ls_shift/su_max 0.002
_refine_ls_shift/su_mean 0.000
_refine_ls_structure_factor_coef Fsqd
_refine_ls_weighting_details 'w=1/[\s^2^(Fo^2^)+(0.0163P)^2^+1.0349P] where P=(Fo^2^+2Fc^2^)/3'
_refine_ls_weighting_scheme calc
_refine_ls_wR_factor_gt 0.0508
_refine_ls_wR_factor_ref 0.0518
_reflns_Friedel_coverage 0.957
_reflns_Friedel_fraction_full 0.990
_reflns_Friedel_fraction_max 0.998
_reflns_number_gt 12338
_reflns_number_total 12760
_reflns_threshold_expression 'I > 2\s(I)'
_cod_data_source_file d3ra04605b2.cif
_cod_data_source_block mo_2019_09_24_jdm_tg_moglyc_0m_a
_cod_original_cell_volume 1551.11(5)
_cod_database_code 7247663
_shelx_shelxl_version_number 2018/3
_shelx_space_group_comment
;
The symmetry employed for this shelxl refinement is uniquely defined
by the following loop, which should always be used as a source of
symmetry information in preference to the above space-group names.
They are only intended as comments.
;
_olex2_refinement_description
;
1. Twinned data refinement
 Scales: 0.97(2)
 0.03(2)
2. Fixed Uiso
 At 1.2 times of:
  All C(H,H) groups
 At 1.5 times of:
  All O(H) groups
3. Restrained distances
 O6-H6
 0.87 with sigma of 0.01
 O10-H10
 0.87 with sigma of 0.01
 O4-H4
 0.87 with sigma of 0.01
4.a Secondary CH2 refined with riding coordinates:
 C1(H1A,H1B), C2(H2A,H2B), C3(H3A,H3B), C4(H4A,H4B), C5(H5A,H5B), C6(H6A,H6B),
 C7(H7A,H7B), C8(H8A,H8B)
;
_olex2_submission_special_instructions 'No special instructions were received'

loop_
_space_group_symop_operation_xyz
'x, y, z'
'-x, -y, z+1/2'
'-y, x, z+1/4'
'y, -x, z+3/4'

loop_
_atom_site_label
_atom_site_type_symbol
_atom_site_fract_x
_atom_site_fract_y
_atom_site_fract_z
_atom_site_U_iso_or_equiv
_atom_site_adp_type
_atom_site_occupancy
_atom_site_site_symmetry_order
_atom_site_calc_flag
_atom_site_refinement_flags_posn
_atom_site_refinement_flags_adp
_atom_site_refinement_flags_occupancy
_atom_site_disorder_assembly
_atom_site_disorder_group
Mo1 Mo 1.25321(2) 0.31262(2) 0.24855(2) 0.00887(2) Uani 1 1 d . . . . .
O1 O 1.35008(16) 0.27292(15) 0.16850(8) 0.0160(2) Uani 1 1 d . . . . .
O2 O 1.23314(15) 0.15663(14) 0.29636(8) 0.01443(19) Uani 1 1 d . . . . .
O3 O 1.39523(14) 0.38720(14) 0.32073(8) 0.01355(18) Uani 1 1 d . . . . .
O4 O 1.28304(14) 0.54738(13) 0.21246(7) 0.01301(18) Uani 1 1 d D . . . .
H4 H 1.316(4) 0.559(4) 0.1672(11) 0.020 Uiso 1 1 d D U . . .
O5 O 1.07192(13) 0.32833(13) 0.19416(7) 0.01148(16) Uani 1 1 d . . . . .
O6 O 1.10618(13) 0.42797(14) 0.33020(7) 0.01270(18) Uani 1 1 d D . . . .
H6 H 1.133(4) 0.482(3) 0.3668(16) 0.019 Uiso 1 1 d D U . . .
C1 C 1.4750(2) 0.5095(2) 0.29929(12) 0.0188(3) Uani 1 1 d . . . . .
H1A H 1.546598 0.484033 0.259988 0.023 Uiso 1 1 calc R U . . .
H1B H 1.524535 0.548308 0.344964 0.023 Uiso 1 1 calc R U . . .
C2 C 1.3740(2) 0.61830(19) 0.26687(11) 0.0173(3) Uani 1 1 d . . . . .
H2A H 1.317191 0.660581 0.308950 0.021 Uiso 1 1 calc R U . . .
H2B H 1.427157 0.694669 0.240760 0.021 Uiso 1 1 calc R U . . .
C3 C 0.94496(17) 0.35727(18) 0.23720(9) 0.0134(2) Uani 1 1 d . . . . .
H3A H 0.914092 0.271597 0.265335 0.016 Uiso 1 1 calc R U . . .
H3B H 0.868193 0.386505 0.201807 0.016 Uiso 1 1 calc R U . . .
C4 C 0.97750(17) 0.47372(18) 0.29311(10) 0.0134(2) Uani 1 1 d . . . . .
H4A H 0.991731 0.564528 0.265817 0.016 Uiso 1 1 calc R U . . .
H4B H 0.900340 0.484967 0.331219 0.016 Uiso 1 1 calc R U . . .
Mo02 Mo 1.19245(2) 0.76395(2) 0.49709(2) 0.00850(2) Uani 1 1 d . . . . .
O7 O 1.33850(14) 0.76412(15) 0.43988(8) 0.0153(2) Uani 1 1 d . . . . .
O8 O 1.24892(14) 0.71144(15) 0.58594(8) 0.01441(19) Uani 1 1 d . . . . .
O9 O 1.11328(13) 0.58866(13) 0.45481(7) 0.01216(17) Uani 1 1 d . . . . .
O10 O 0.96108(13) 0.74932(13) 0.54814(7) 0.01134(16) Uani 1 1 d D . . . .
H10 H 0.952(4) 0.736(4) 0.5967(9) 0.022(9) Uiso 1 1 d D . . . .
O11 O 1.18119(13) 0.96507(13) 0.52812(7) 0.01087(16) Uani 1 1 d . . . . .
O12 O 1.05704(15) 0.86985(14) 0.41085(7) 0.01382(19) Uani 1 1 d . . . . .
H12 H 1.026(4) 0.848(4) 0.373(2) 0.021 Uiso 1 1 d . U . . .
C5 C 1.00131(18) 0.52114(15) 0.49663(12) 0.0143(2) Uani 1 1 d . . . . .
H5A H 1.037349 0.482291 0.545925 0.017 Uiso 1 1 calc R U . . .
H5B H 0.961130 0.442665 0.465861 0.017 Uiso 1 1 calc R U . . .
C6 C 0.88974(17) 0.63177(19) 0.51200(9) 0.0139(2) Uani 1 1 d . . . . .
H6A H 0.844859 0.661963 0.463068 0.017 Uiso 1 1 calc R U . . .
H6B H 0.815696 0.593696 0.546614 0.017 Uiso 1 1 calc R U . . .
C7 C 1.14789(18) 1.06989(18) 0.47135(10) 0.0134(2) Uani 1 1 d . . . . .
H7A H 1.229661 1.085621 0.436743 0.016 Uiso 1 1 calc R U . . .
H7B H 1.123620 1.160513 0.496625 0.016 Uiso 1 1 calc R U . . .
C8 C 1.02366(18) 1.01499(18) 0.42613(10) 0.0133(2) Uani 1 1 d . . . . .
H8A H 0.935527 1.022758 0.456632 0.016 Uiso 1 1 calc R U . . .
H8B H 1.011994 1.068279 0.377351 0.016 Uiso 1 1 calc R U . . .

loop_
_atom_site_aniso_label
_atom_site_aniso_U_11
_atom_site_aniso_U_22
_atom_site_aniso_U_33
_atom_site_aniso_U_23
_atom_site_aniso_U_13
_atom_site_aniso_U_12
Mo1 0.00993(4) 0.00817(4) 0.00852(4) 0.00044(4) 0.00019(4) 0.00040(3)
O1 0.0180(5) 0.0156(5) 0.0143(5) 0.0002(4) 0.0051(4) 0.0030(4)
O2 0.0174(5) 0.0110(4) 0.0149(5) 0.0036(4) 0.0006(4) -0.0004(4)
O3 0.0119(4) 0.0140(4) 0.0147(4) 0.0015(3) -0.0028(3) -0.0019(3)
O4 0.0147(5) 0.0117(4) 0.0126(4) 0.0015(3) 0.0004(3) -0.0012(3)
O5 0.0123(4) 0.0127(4) 0.0094(4) -0.0020(3) -0.0013(3) 0.0007(3)
O6 0.0110(4) 0.0158(5) 0.0113(4) -0.0050(3) -0.0004(3) 0.0013(3)
C1 0.0150(6) 0.0203(7) 0.0212(7) 0.0046(6) -0.0037(5) -0.0061(5)
C2 0.0220(7) 0.0127(6) 0.0173(6) 0.0006(5) -0.0021(5) -0.0043(5)
C3 0.0117(5) 0.0153(5) 0.0133(6) -0.0021(4) -0.0008(4) -0.0012(4)
C4 0.0119(5) 0.0140(5) 0.0142(5) -0.0027(4) 0.0000(4) 0.0019(4)
Mo02 0.00845(4) 0.00988(4) 0.00716(4) -0.00191(4) -0.00039(3) -0.00003(3)
O7 0.0121(4) 0.0186(5) 0.0153(5) -0.0046(4) 0.0038(4) -0.0009(4)
O8 0.0156(5) 0.0164(5) 0.0112(4) 0.0005(4) -0.0032(3) 0.0011(4)
O9 0.0125(4) 0.0119(4) 0.0120(4) -0.0032(3) 0.0009(3) -0.0018(3)
O10 0.0111(4) 0.0133(4) 0.0096(4) -0.0008(3) 0.0009(3) -0.0010(3)
O11 0.0132(4) 0.0111(4) 0.0083(3) -0.0016(3) -0.0005(3) -0.0006(3)
O12 0.0188(5) 0.0132(4) 0.0094(4) -0.0010(3) -0.0052(4) 0.0014(4)
C5 0.0157(5) 0.0130(5) 0.0141(5) -0.0014(6) 0.0014(5) -0.0033(4)
C6 0.0111(5) 0.0171(6) 0.0135(6) -0.0019(4) 0.0004(4) -0.0031(4)
C7 0.0150(6) 0.0124(5) 0.0129(5) 0.0014(4) -0.0022(4) -0.0018(4)
C8 0.0131(5) 0.0135(5) 0.0132(5) -0.0001(4) -0.0019(4) 0.0009(4)

loop_
_atom_type_symbol
_atom_type_description
_atom_type_scat_dispersion_real
_atom_type_scat_dispersion_imag
_atom_type_scat_source
C C 0.0033 0.0016 'International Tables Vol C Tables 4.2.6.8 and 6.1.1.4'
H H 0.0000 0.0000 'International Tables Vol C Tables 4.2.6.8 and 6.1.1.4'
Mo Mo -1.6832 0.6857 'International Tables Vol C Tables 4.2.6.8 and 6.1.1.4'
O O 0.0106 0.0060 'International Tables Vol C Tables 4.2.6.8 and 6.1.1.4'

loop_
_geom_angle_atom_site_label_1
_geom_angle_atom_site_label_2
_geom_angle_atom_site_label_3
_geom_angle
_geom_angle_site_symmetry_1
_geom_angle_site_symmetry_3
_geom_angle_publ_flag
O1 Mo1 O3 103.20(7) . . ?
O1 Mo1 O4 85.80(6) . . ?
O1 Mo1 O5 95.56(7) . . ?
O1 Mo1 O6 160.91(6) . . ?
O2 Mo1 O1 105.32(7) . . ?
O2 Mo1 O3 94.49(6) . . ?
O2 Mo1 O4 166.50(6) . . ?
O2 Mo1 O5 101.62(6) . . ?
O2 Mo1 O6 92.63(6) . . ?
O3 Mo1 O4 75.22(5) . . ?
O3 Mo1 O6 81.38(5) . . ?
O5 Mo1 O3 151.07(5) . . ?
O5 Mo1 O4 84.54(5) . . ?
O5 Mo1 O6 74.09(5) . . ?
O6 Mo1 O4 77.39(5) . . ?
C1 O3 Mo1 119.08(11) . . ?
Mo1 O4 H4 115(2) . . ?
C2 O4 Mo1 109.99(10) . . ?
C2 O4 H4 109(2) . . ?
C3 O5 Mo1 119.70(10) . . ?
Mo1 O6 H6 125(2) . . ?
C4 O6 Mo1 112.66(9) . . ?
C4 O6 H6 113(2) . . ?
O3 C1 H1A 110.0 . . ?
O3 C1 H1B 110.0 . . ?
O3 C1 C2 108.25(15) . . ?
H1A C1 H1B 108.4 . . ?
C2 C1 H1A 110.0 . . ?
C2 C1 H1B 110.0 . . ?
O4 C2 C1 107.63(15) . . ?
O4 C2 H2A 110.2 . . ?
O4 C2 H2B 110.2 . . ?
C1 C2 H2A 110.2 . . ?
C1 C2 H2B 110.2 . . ?
H2A C2 H2B 108.5 . . ?
O5 C3 H3A 110.2 . . ?
O5 C3 H3B 110.2 . . ?
O5 C3 C4 107.61(13) . . ?
H3A C3 H3B 108.5 . . ?
C4 C3 H3A 110.2 . . ?
C4 C3 H3B 110.2 . . ?
O6 C4 C3 103.90(13) . . ?
O6 C4 H4A 111.0 . . ?
O6 C4 H4B 111.0 . . ?
C3 C4 H4A 111.0 . . ?
C3 C4 H4B 111.0 . . ?
H4A C4 H4B 109.0 . . ?
O7 Mo02 O8 105.75(7) . . ?
O7 Mo02 O9 95.38(6) . . ?
O7 Mo02 O10 165.97(6) . . ?
O7 Mo02 O11 101.59(6) . . ?
O7 Mo02 O12 94.44(6) . . ?
O8 Mo02 O9 102.14(6) . . ?
O8 Mo02 O10 86.32(6) . . ?
O8 Mo02 O11 93.00(6) . . ?
O8 Mo02 O12 157.75(6) . . ?
O9 Mo02 O10 74.72(5) . . ?
O9 Mo02 O11 153.28(5) . . ?
O9 Mo02 O12 84.82(5) . . ?
O11 Mo02 O10 84.55(5) . . ?
O11 Mo02 O12 73.51(5) . . ?
O12 Mo02 O10 75.05(5) . . ?
C5 O9 Mo02 118.07(10) . . ?
Mo02 O10 H10 118(3) . . ?
C6 O10 Mo02 108.43(9) . . ?
C6 O10 H10 105(3) . . ?
C7 O11 Mo02 119.43(10) . . ?
Mo02 O12 H12 134(3) . . ?
C8 O12 Mo02 115.96(9) . . ?
C8 O12 H12 110(3) . . ?
O9 C5 H5A 110.3 . . ?
O9 C5 H5B 110.3 . . ?
O9 C5 C6 107.26(13) . . ?
H5A C5 H5B 108.5 . . ?
C6 C5 H5A 110.3 . . ?
C6 C5 H5B 110.3 . . ?
O10 C6 C5 106.47(13) . . ?
O10 C6 H6A 110.4 . . ?
O10 C6 H6B 110.4 . . ?
C5 C6 H6A 110.4 . . ?
C5 C6 H6B 110.4 . . ?
H6A C6 H6B 108.6 . . ?
O11 C7 H7A 110.4 . . ?
O11 C7 H7B 110.4 . . ?
O11 C7 C8 106.86(13) . . ?
H7A C7 H7B 108.6 . . ?
C8 C7 H7A 110.4 . . ?
C8 C7 H7B 110.4 . . ?
O12 C8 C7 104.75(13) . . ?
O12 C8 H8A 110.8 . . ?
O12 C8 H8B 110.8 . . ?
C7 C8 H8A 110.8 . . ?
C7 C8 H8B 110.8 . . ?
H8A C8 H8B 108.9 . . ?

loop_
_geom_bond_atom_site_label_1
_geom_bond_atom_site_label_2
_geom_bond_distance
_geom_bond_site_symmetry_2
_geom_bond_publ_flag
Mo1 O1 1.7038(14) . ?
Mo1 O2 1.7033(13) . ?
Mo1 O3 1.9666(13) . ?
Mo1 O4 2.3252(13) . ?
Mo1 O5 1.9628(12) . ?
Mo1 O6 2.2644(12) . ?
O3 C1 1.431(2) . ?
O4 H4 0.851(13) . ?
O4 C2 1.442(2) . ?
O5 C3 1.440(2) . ?
O6 H6 0.854(13) . ?
O6 C4 1.443(2) . ?
C1 H1A 0.9900 . ?
C1 H1B 0.9900 . ?
C1 C2 1.513(3) . ?
C2 H2A 0.9900 . ?
C2 H2B 0.9900 . ?
C3 H3A 0.9900 . ?
C3 H3B 0.9900 . ?
C3 C4 1.499(2) . ?
C4 H4A 0.9900 . ?
C4 H4B 0.9900 . ?
Mo02 O7 1.7006(13) . ?
Mo02 O8 1.7028(13) . ?
Mo02 O9 1.9622(12) . ?
Mo02 O10 2.3655(12) . ?
Mo02 O11 1.9807(12) . ?
Mo02 O12 2.2084(13) . ?
O9 C5 1.434(2) . ?
O10 H10 0.855(13) . ?
O10 C6 1.444(2) . ?
O11 C7 1.432(2) . ?
O12 H12 0.76(4) . ?
O12 C8 1.434(2) . ?
C5 H5A 0.9900 . ?
C5 H5B 0.9900 . ?
C5 C6 1.511(2) . ?
C6 H6A 0.9900 . ?
C6 H6B 0.9900 . ?
C7 H7A 0.9900 . ?
C7 H7B 0.9900 . ?
C7 C8 1.505(2) . ?
C8 H8A 0.9900 . ?
C8 H8B 0.9900 . ?

loop_
_geom_hbond_atom_site_label_D
_geom_hbond_atom_site_label_H
_geom_hbond_atom_site_label_A
_geom_hbond_distance_DH
_geom_hbond_distance_HA
_geom_hbond_distance_DA
_geom_hbond_angle_DHA
_geom_hbond_site_symmetry_A
_geom_hbond_publ_flag
O4 H4 O3 0.851(13) 1.852(14) 2.7000(18) 174(4) 4_674 yes
O6 H6 O9 0.854(13) 1.836(19) 2.6406(17) 156(4) . yes
O10 H10 O5 0.855(13) 1.808(15) 2.6517(16) 169(4) 2_765 yes
O12 H12 O11 0.76(4) 1.75(4) 2.5047(17) 171(4) 4_574 yes

loop_
_geom_torsion_atom_site_label_1
_geom_torsion_atom_site_label_2
_geom_torsion_atom_site_label_3
_geom_torsion_atom_site_label_4
_geom_torsion
_geom_torsion_site_symmetry_1
_geom_torsion_site_symmetry_2
_geom_torsion_site_symmetry_3
_geom_torsion_site_symmetry_4
_geom_torsion_publ_flag
Mo1 O3 C1 C2 46.1(2) . . . . ?
Mo1 O4 C2 C1 29.87(17) . . . . ?
Mo1 O5 C3 C4 45.17(16) . . . . ?
Mo1 O6 C4 C3 36.07(15) . . . . ?
O3 C1 C2 O4 -47.0(2) . . . . ?
O5 C3 C4 O6 -49.29(16) . . . . ?
Mo02 O9 C5 C6 51.51(17) . . . . ?
Mo02 O10 C6 C5 33.13(14) . . . . ?
Mo02 O11 C7 C8 46.54(16) . . . . ?
Mo02 O12 C8 C7 29.08(16) . . . . ?
O9 C5 C6 O10 -52.76(17) . . . . ?
O11 C7 C8 O12 -44.58(17) . . . . ?

loop_
_twin_individual_id
_twin_individual_mass_fraction_refined
1 0.97(2)
2 0.03(2)
